data_2236036
loop_
_publ_author_name
'Liu, Yuan-Yuan'
'Yang, Pan'
'Ding, Bin'

_publ_section_title
;
 Diaquabis(thiocyanato-\k<i>N</i>)bis[6-(4<i>H</i>-1,2,4-triazol-4-yl-\k<i>N</i>^1^)pyridin-2-amine]cadmium
;
_journal_coeditor_code XU5596
_journal_issue 8
_journal_name_full 'Acta Crystallographica Section E'
_journal_page_first m1095
_journal_page_last m1096
_journal_paper_doi 10.1107/S1600536812032473
_journal_volume 68
_journal_year 2012
_chemical_formula_iupac '[Cd (N C S)2 (C7 H7 N5)2 (H2 O)2]'
_chemical_formula_moiety 'C16 H18 Cd N12 O2 S2'
_chemical_formula_sum 'C16 H18 Cd N12 O2 S2'
_chemical_formula_weight 586.94
_chemical_name_systematic
;
Diaquabis(thiocyanato-\k<i>N</i>)bis[6-(4<i>H</i>-1,2,4-triazol-4-yl-
\k<i>N</i>^1^)pyridin-2-amine]cadmium
;
_space_group_IT_number 2
_symmetry_cell_setting triclinic
_symmetry_space_group_name_Hall '-P 1'
_symmetry_space_group_name_H-M 'P -1'
_cell_angle_alpha 106.859(2)
_cell_angle_beta 95.790(2)
_cell_angle_gamma 110.883(2)
_cell_formula_units_Z 1
_cell_length_a 7.5586(15)
_cell_length_b 7.5876(15)
_cell_length_c 11.311(2)
_cell_measurement_reflns_used 2419
_cell_measurement_temperature 293(2)
_cell_measurement_theta_max 27.8
_cell_measurement_theta_min 2.96
_cell_volume 564.70(19)
_computing_cell_refinement 'SAINT (Bruker, 2007)'
_computing_data_collection 'APEX2 (Bruker, 2007)'
_computing_data_reduction 'SAINT (Bruker, 2007)'
_computing_molecular_graphics 'DIAMOND (Brandenburg, 1999)'
_computing_publication_material 'SHELXL97 (Sheldrick, 2008)'
_computing_structure_refinement 'SHELXL97 (Sheldrick, 2008)'
_computing_structure_solution 'SHELXS97 (Sheldrick, 2008)'
_diffrn_ambient_temperature 293(2)
_diffrn_measured_fraction_theta_full 0.985
_diffrn_measured_fraction_theta_max 0.985
_diffrn_measurement_device_type 'Bruker APEXII CCD area-detector'
_diffrn_measurement_method 'phi and omega scans'
_diffrn_radiation_monochromator graphite
_diffrn_radiation_source 'fine-focus sealed tube'
_diffrn_radiation_type 'Mo K\a'
_diffrn_radiation_wavelength 0.71073
_diffrn_reflns_av_R_equivalents 0.0103
_diffrn_reflns_av_sigmaI/netI 0.0167
_diffrn_reflns_limit_h_max 8
_diffrn_reflns_limit_h_min -8
_diffrn_reflns_limit_k_max 8
_diffrn_reflns_limit_k_min -9
_diffrn_reflns_limit_l_max 13
_diffrn_reflns_limit_l_min -11
_diffrn_reflns_number 3064
_diffrn_reflns_theta_full 25.03
_diffrn_reflns_theta_max 25.03
_diffrn_reflns_theta_min 1.93
_exptl_absorpt_coefficient_mu 1.193
_exptl_absorpt_correction_T_max 0.8700
_exptl_absorpt_correction_T_min 0.7963
_exptl_absorpt_correction_type multi-scan
_exptl_absorpt_process_details '(SADABS; Bruker, 2001)'
_exptl_crystal_colour colorless
_exptl_crystal_density_diffrn 1.726
_exptl_crystal_density_method 'not measured'
_exptl_crystal_description block
_exptl_crystal_F_000 294
_exptl_crystal_size_max 0.20
_exptl_crystal_size_mid 0.16
_exptl_crystal_size_min 0.12
_refine_diff_density_max 0.313
_refine_diff_density_min -0.215
_refine_ls_extinction_method none
_refine_ls_goodness_of_fit_ref 1.049
_refine_ls_hydrogen_treatment constr
_refine_ls_matrix_type full
_refine_ls_number_parameters 151
_refine_ls_number_reflns 1957
_refine_ls_number_restraints 0
_refine_ls_restrained_S_all 1.049
_refine_ls_R_factor_all 0.0181
_refine_ls_R_factor_gt 0.0172
_refine_ls_shift/su_max 0.001
_refine_ls_shift/su_mean 0.000
_refine_ls_structure_factor_coef Fsqd
_refine_ls_weighting_details 'calc w=1/[\s^2^(Fo^2^)+(0.0263P)^2^+0.1431P] where P=(Fo^2^+2Fc^2^)/3'
_refine_ls_weighting_scheme calc
_refine_ls_wR_factor_gt 0.0453
_refine_ls_wR_factor_ref 0.0457
_reflns_number_gt 1893
_reflns_number_total 1957
_reflns_threshold_expression I>2sigma(I)
_cod_data_source_file xu5596.cif
_cod_data_source_block I
_cod_original_cell_volume 564.7(2)
_cod_database_code 2236036
_cod_database_fobs_code 2236036

loop_
_symmetry_equiv_pos_as_xyz
'x, y, z'
'-x, -y, -z'

loop_
_atom_site_type_symbol
_atom_site_label
_atom_site_fract_x
_atom_site_fract_y
_atom_site_fract_z
_atom_site_U_iso_or_equiv
_atom_site_adp_type
_atom_site_calc_flag
_atom_site_refinement_flags
_atom_site_occupancy
_atom_site_symmetry_multiplicity
Cd Cd1 0.5000 1.0000 0.5000 0.03514(8) Uani d S 1 2
S S1 0.76959(8) 0.51242(8) 0.30994(5) 0.04950(14) Uani d . 1 1
O O1 0.7956(2) 1.2313(2) 0.48659(14) 0.0558(4) Uani d . 1 1
H H1A 0.8961 1.2929 0.5473 0.084 Uiso d R 1 1
H H1B 0.7767 1.2993 0.4425 0.084 Uiso d R 1 1
N N1 0.3864(2) 0.8993(2) 0.28661(14) 0.0389(4) Uani d . 1 1
N N2 0.3014(2) 0.6986(2) 0.20991(15) 0.0444(4) Uani d . 1 1
N N3 0.2754(2) 0.8835(2) 0.09699(14) 0.0333(3) Uani d . 1 1
N N4 0.0703(2) 0.7895(2) -0.09637(14) 0.0362(3) Uani d . 1 1
N N5 -0.1479(3) 0.6777(3) -0.28550(16) 0.0536(5) Uani d . 1 1
H H5A -0.2021 0.5648 -0.2745 0.064 Uiso calc R 1 1
H H5B -0.1931 0.6948 -0.3522 0.064 Uiso calc R 1 1
N N6 0.6234(3) 0.7555(3) 0.46977(19) 0.0591(5) Uani d . 1 1
C C1 0.3697(3) 1.0051(3) 0.21725(17) 0.0381(4) Uani d . 1 1
H H1 0.4162 1.1448 0.2465 0.046 Uiso calc R 1 1
C C2 0.2365(3) 0.6948(3) 0.09812(18) 0.0419(4) Uani d . 1 1
H H2 0.1716 0.5777 0.0277 0.050 Uiso calc R 1 1
C C3 0.2201(3) 0.9376(3) -0.00828(16) 0.0342(4) Uani d . 1 1
C C4 0.0087(3) 0.8284(3) -0.19785(17) 0.0392(4) Uani d . 1 1
C C5 0.0995(3) 1.0167(3) -0.21024(19) 0.0451(5) Uani d . 1 1
H H5 0.0560 1.0407 -0.2815 0.054 Uiso calc R 1 1
C C6 0.2529(3) 1.1644(3) -0.1160(2) 0.0469(5) Uani d . 1 1
H H6 0.3138 1.2902 -0.1227 0.056 Uiso calc R 1 1
C C7 0.3184(3) 1.1270(3) -0.00964(19) 0.0428(4) Uani d . 1 1
H H7 0.4223 1.2246 0.0560 0.051 Uiso calc R 1 1
C C8 0.6818(3) 0.6545(3) 0.40295(19) 0.0419(4) Uani d . 1 1

loop_
_atom_site_aniso_label
_atom_site_aniso_U_11
_atom_site_aniso_U_22
_atom_site_aniso_U_33
_atom_site_aniso_U_12
_atom_site_aniso_U_13
_atom_site_aniso_U_23
Cd1 0.03953(12) 0.03434(12) 0.02935(11) 0.01460(8) 0.00083(8) 0.01088(8)
S1 0.0553(3) 0.0447(3) 0.0527(3) 0.0247(2) 0.0111(2) 0.0178(2)
O1 0.0496(8) 0.0550(9) 0.0509(9) 0.0073(7) 0.0026(7) 0.0226(7)
N1 0.0424(9) 0.0367(8) 0.0337(8) 0.0146(7) 0.0009(7) 0.0113(7)
N2 0.0504(9) 0.0345(8) 0.0394(9) 0.0105(7) -0.0045(7) 0.0137(7)
N3 0.0345(8) 0.0358(8) 0.0298(7) 0.0149(6) 0.0040(6) 0.0121(6)
N4 0.0438(8) 0.0380(8) 0.0302(8) 0.0205(7) 0.0055(7) 0.0128(6)
N5 0.0694(12) 0.0486(10) 0.0373(9) 0.0225(9) -0.0090(8) 0.0163(8)
N6 0.0773(13) 0.0569(11) 0.0539(11) 0.0424(11) 0.0085(10) 0.0178(9)
C1 0.0420(10) 0.0348(9) 0.0351(10) 0.0157(8) 0.0034(8) 0.0108(8)
C2 0.0456(10) 0.0352(10) 0.0369(10) 0.0126(8) -0.0027(8) 0.0100(8)
C3 0.0387(9) 0.0424(10) 0.0309(9) 0.0233(8) 0.0118(7) 0.0162(8)
C4 0.0492(11) 0.0472(11) 0.0312(9) 0.0287(9) 0.0115(8) 0.0156(8)
C5 0.0564(12) 0.0572(12) 0.0383(10) 0.0315(10) 0.0171(9) 0.0276(9)
C6 0.0522(12) 0.0485(12) 0.0539(12) 0.0232(10) 0.0211(10) 0.0310(10)
C7 0.0414(10) 0.0451(11) 0.0431(11) 0.0155(9) 0.0098(9) 0.0197(9)
C8 0.0450(10) 0.0379(10) 0.0432(11) 0.0172(9) -0.0017(9) 0.0181(9)

loop_
_atom_type_symbol
_atom_type_description
_atom_type_scat_dispersion_real
_atom_type_scat_dispersion_imag
_atom_type_scat_source
C C 0.0033 0.0016 'International Tables Vol C Tables 4.2.6.8 and 6.1.1.4'
H H 0.0000 0.0000 'International Tables Vol C Tables 4.2.6.8 and 6.1.1.4'
N N 0.0061 0.0033 'International Tables Vol C Tables 4.2.6.8 and 6.1.1.4'
O O 0.0106 0.0060 'International Tables Vol C Tables 4.2.6.8 and 6.1.1.4'
S S 0.1246 0.1234 'International Tables Vol C Tables 4.2.6.8 and 6.1.1.4'
Cd Cd -0.8075 1.2024 'International Tables Vol C Tables 4.2.6.8 and 6.1.1.4'

loop_
_geom_angle_atom_site_label_1
_geom_angle_atom_site_label_2
_geom_angle_atom_site_label_3
_geom_angle_site_symmetry_1
_geom_angle_site_symmetry_3
_geom_angle
N1 Cd1 N1 . 2_676 180.00(8)
N1 Cd1 N6 . . 90.53(6)
N1 Cd1 N6 2_676 . 89.47(6)
N1 Cd1 N6 . 2_676 89.47(6)
N1 Cd1 N6 2_676 2_676 90.53(6)
N6 Cd1 N6 . 2_676 179.9990(10)
N1 Cd1 O1 . 2_676 89.76(6)
N1 Cd1 O1 2_676 2_676 90.24(6)
N6 Cd1 O1 . 2_676 89.56(7)
N6 Cd1 O1 2_676 2_676 90.45(7)
N1 Cd1 O1 . . 90.24(5)
N1 Cd1 O1 2_676 . 89.76(6)
N6 Cd1 O1 . . 90.45(7)
N6 Cd1 O1 2_676 . 89.55(7)
O1 Cd1 O1 2_676 . 180.0
Cd1 O1 H1A . . 123.2
Cd1 O1 H1B . . 111.3
H1A O1 H1B . . 115.7
C1 N1 N2 . . 107.86(15)
C1 N1 Cd1 . . 129.58(13)
N2 N1 Cd1 . . 122.24(11)
C2 N2 N1 . . 105.99(16)
C1 N3 C2 . . 104.27(15)
C1 N3 C3 . . 128.48(15)
C2 N3 C3 . . 127.20(15)
C3 N4 C4 . . 116.86(16)
C4 N5 H5A . . 120.0
C4 N5 H5B . . 120.0
H5A N5 H5B . . 120.0
C8 N6 Cd1 . . 147.28(17)
N1 C1 N3 . . 110.42(17)
N1 C1 H1 . . 124.8
N3 C1 H1 . . 124.8
N2 C2 N3 . . 111.46(17)
N2 C2 H2 . . 124.3
N3 C2 H2 . . 124.3
N4 C3 C7 . . 126.62(17)
N4 C3 N3 . . 113.17(15)
C7 C3 N3 . . 120.21(17)
N4 C4 N5 . . 116.29(17)
N4 C4 C5 . . 121.60(18)
N5 C4 C5 . . 122.09(17)
C6 C5 C4 . . 118.96(18)
C6 C5 H5 . . 120.5
C4 C5 H5 . . 120.5
C5 C6 C7 . . 120.27(19)
C5 C6 H6 . . 119.9
C7 C6 H6 . . 119.9
C3 C7 C6 . . 115.68(18)
C3 C7 H7 . . 122.2
C6 C7 H7 . . 122.2
N6 C8 S1 . . 178.77(19)

loop_
_geom_bond_atom_site_label_1
_geom_bond_atom_site_label_2
_geom_bond_site_symmetry_2
_geom_bond_distance
_geom_bond_publ_flag
Cd1 N1 . 2.2785(16) y
Cd1 N1 2_676 2.2786(16) y
Cd1 N6 . 2.3146(19) y
Cd1 N6 2_676 2.3146(19) y
Cd1 O1 2_676 2.3500(15) y
Cd1 O1 . 2.3501(15) y
S1 C8 . 1.644(2) ?
O1 H1A . 0.8501 ?
O1 H1B . 0.8501 ?
N1 C1 . 1.301(2) ?
N1 N2 . 1.381(2) ?
N2 C2 . 1.297(3) ?
N3 C1 . 1.348(2) ?
N3 C2 . 1.359(2) ?
N3 C3 . 1.438(2) ?
N4 C3 . 1.324(2) ?
N4 C4 . 1.345(2) ?
N5 C4 . 1.354(3) ?
N5 H5A . 0.8600 ?
N5 H5B . 0.8600 ?
N6 C8 . 1.152(3) ?
C1 H1 . 0.9300 ?
C2 H2 . 0.9300 ?
C3 C7 . 1.368(3) ?
C4 C5 . 1.403(3) ?
C5 C6 . 1.366(3) ?
C5 H5 . 0.9300 ?
C6 C7 . 1.396(3) ?
C6 H6 . 0.9300 ?
C7 H7 . 0.9300 ?

loop_
_geom_hbond_atom_site_label_D
_geom_hbond_atom_site_label_H
_geom_hbond_atom_site_label_A
_geom_hbond_site_symmetry_A
_geom_hbond_distance_DH
_geom_hbond_distance_HA
_geom_hbond_distance_DA
_geom_hbond_angle_DHA
O1 H1A S1 2_776 0.85 2.51 3.3468(17) 167.7
O1 H1B S1 1_565 0.85 2.51 3.3575(17) 172.0
N5 H5A N2 2_565 0.86 2.23 3.080(2) 168.9
N5 H5B N6 1_454 0.86 2.57 3.422(3) 169.5

loop_
_geom_torsion_atom_site_label_1
_geom_torsion_atom_site_label_2
_geom_torsion_atom_site_label_3
_geom_torsion_atom_site_label_4
_geom_torsion_site_symmetry_1
_geom_torsion
N1 Cd1 N1 C1 2_676 168(6)
N6 Cd1 N1 C1 . -146.87(17)
N6 Cd1 N1 C1 2_676 33.13(17)
O1 Cd1 N1 C1 2_676 123.58(17)
O1 Cd1 N1 C1 . -56.42(17)
N1 Cd1 N1 N2 2_676 -5(6)
N6 Cd1 N1 N2 . 40.36(15)
N6 Cd1 N1 N2 2_676 -139.64(15)
O1 Cd1 N1 N2 2_676 -49.19(14)
O1 Cd1 N1 N2 . 130.81(14)
C1 N1 N2 C2 . -0.5(2)
Cd1 N1 N2 C2 . 173.68(13)
N1 Cd1 N6 C8 . 26.0(3)
N1 Cd1 N6 C8 2_676 -154.0(3)
N6 Cd1 N6 C8 2_676 -19(5)
O1 Cd1 N6 C8 2_676 115.8(3)
O1 Cd1 N6 C8 . -64.2(3)
N2 N1 C1 N3 . 0.5(2)
Cd1 N1 C1 N3 . -173.11(11)
C2 N3 C1 N1 . -0.3(2)
C3 N3 C1 N1 . 177.31(16)
N1 N2 C2 N3 . 0.3(2)
C1 N3 C2 N2 . 0.0(2)
C3 N3 C2 N2 . -177.66(17)
C4 N4 C3 C7 . 0.3(3)
C4 N4 C3 N3 . 179.64(15)
C1 N3 C3 N4 . -155.32(17)
C2 N3 C3 N4 . 21.7(2)
C1 N3 C3 C7 . 24.1(3)
C2 N3 C3 C7 . -158.83(19)
C3 N4 C4 N5 . -178.20(17)
C3 N4 C4 C5 . 0.4(3)
N4 C4 C5 C6 . -0.7(3)
N5 C4 C5 C6 . 177.76(19)
C4 C5 C6 C7 . 0.5(3)
N4 C3 C7 C6 . -0.5(3)
N3 C3 C7 C6 . -179.85(16)
C5 C6 C7 C3 . 0.1(3)
Cd1 N6 C8 S1 . 123(9)
